data_7033138
loop_
_publ_author_name
'Ertl, Cathrin D.'
'Ris, Daniel P.'
'Meier, Stefan C.'
'Constable, Edwin C.'
'Housecroft, Catherine E.'
'Neuburger, Markus'
'Zampese, Jennifer A.'

_publ_section_title
;
 Sticking and patching: tuning and anchoring cyclometallated ruthenium(II)
 complexes.
;
_journal_issue 4
_journal_name_full 'Dalton transactions (Cambridge, England : 2003)'
_journal_page_first 1557
_journal_page_last 1570
_journal_paper_doi 10.1039/c4dt02797c
_journal_volume 44
_journal_year 2015
_chemical_formula_moiety 'C35 H32 N5 Ru S, F6 P'
_chemical_formula_sum 'C35 H32 F6 N5 P Ru S'
_chemical_formula_weight 800.77
_chemical_name_systematic
; 
 ? 
;
_space_group_crystal_system triclinic
_space_group_IT_number 2
_space_group_name_Hall '-P 1'
_space_group_name_H-M_alt 'P -1'
_symmetry_space_group_name_Hall '-P 1'
_symmetry_space_group_name_H-M 'P -1'
_atom_sites_solution_hydrogens geom
_audit_creation_method SHELXL-2013
_cell_angle_alpha 77.596(2)
_cell_angle_beta 75.777(2)
_cell_angle_gamma 81.750(2)
_cell_formula_units_Z 2
_cell_length_a 9.1746(6)
_cell_length_b 13.7422(9)
_cell_length_c 13.9635(9)
_cell_measurement_reflns_used 9966
_cell_measurement_temperature 123(2)
_cell_measurement_theta_max 68.22
_cell_measurement_theta_min 7.39
_cell_volume 1659.04(19)
_computing_cell_refinement 'Bruker SAINT'
_computing_data_collection 'Bruker APEX2'
_computing_data_reduction 'Bruker SAINT'
_computing_molecular_graphics 'Bruker SHELXTL'
_computing_publication_material 'Bruker SHELXTL'
_computing_structure_refinement 'SHELXL-2013 (Sheldrick, 2013)'
_computing_structure_solution 'SHELXS-97 (Sheldrick, 2008)'
_diffrn_ambient_temperature 123(2)
_diffrn_measured_fraction_theta_full 0.989
_diffrn_measured_fraction_theta_max 0.972
_diffrn_measurement_device_type 'Bruker APEX-II CCD'
_diffrn_measurement_method '\f and \w scans'
_diffrn_radiation_type CuK\a
_diffrn_radiation_wavelength 1.54178
_diffrn_reflns_av_R_equivalents 0.0293
_diffrn_reflns_av_unetI/netI 0.0288
_diffrn_reflns_Laue_measured_fraction_full 0.989
_diffrn_reflns_Laue_measured_fraction_max 0.972
_diffrn_reflns_limit_h_max 11
_diffrn_reflns_limit_h_min -11
_diffrn_reflns_limit_k_max 16
_diffrn_reflns_limit_k_min -16
_diffrn_reflns_limit_l_max 15
_diffrn_reflns_limit_l_min -16
_diffrn_reflns_number 21787
_diffrn_reflns_point_group_measured_fraction_full 0.989
_diffrn_reflns_point_group_measured_fraction_max 0.972
_diffrn_reflns_theta_full 66.500
_diffrn_reflns_theta_max 68.270
_diffrn_reflns_theta_min 7.358
_exptl_absorpt_coefficient_mu 5.469
_exptl_absorpt_correction_T_max 0.896
_exptl_absorpt_correction_T_min 0.545
_exptl_absorpt_correction_type multi-scan
_exptl_absorpt_process_details sadabs
_exptl_crystal_colour black
_exptl_crystal_density_diffrn 1.603
_exptl_crystal_description plate
_exptl_crystal_F_000 812
_exptl_crystal_size_max 0.150
_exptl_crystal_size_mid 0.100
_exptl_crystal_size_min 0.020
_refine_diff_density_max 0.700
_refine_diff_density_min -0.322
_refine_diff_density_rms 0.065
_refine_ls_extinction_method none
_refine_ls_goodness_of_fit_ref 1.043
_refine_ls_hydrogen_treatment constr
_refine_ls_matrix_type full
_refine_ls_number_parameters 445
_refine_ls_number_reflns 5911
_refine_ls_number_restraints 0
_refine_ls_restrained_S_all 1.043
_refine_ls_R_factor_all 0.0250
_refine_ls_R_factor_gt 0.0243
_refine_ls_shift/su_max 0.003
_refine_ls_shift/su_mean 0.000
_refine_ls_structure_factor_coef Fsqd
_refine_ls_weighting_details
; 
 w=1/[\s^2^(Fo^2^)+(0.0332P)^2^+1.1173P] 
 where P=(Fo^2^+2Fc^2^)/3 
;
_refine_ls_weighting_scheme calc
_refine_ls_wR_factor_gt 0.0618
_refine_ls_wR_factor_ref 0.0622
_reflns_Friedel_coverage 0.000
_reflns_number_gt 5747
_reflns_number_total 5911
_reflns_threshold_expression 'I > 2\s(I)'
_cod_data_source_file c4dt02797c2.cif
_cod_data_source_block scm20
_cod_depositor_comments 'Adding full bibliography for 7033136--7033138.cif.'
_cod_database_code 7033138
_shelx_space_group_comment
; 
The symmetry employed for this shelxl refinement is uniquely defined 
by the following loop, which should always be used as a source of 
symmetry information in preference to the above space-group names. 
They are only intended as comments. 
;
_shelx_estimated_absorpt_t_min 0.494
_shelx_estimated_absorpt_t_max 0.898
_shelxl_version_number 2013-2

loop_
_space_group_symop_operation_xyz
'x, y, z'
'-x, -y, -z'

loop_
_atom_site_label
_atom_site_type_symbol
_atom_site_fract_x
_atom_site_fract_y
_atom_site_fract_z
_atom_site_U_iso_or_equiv
_atom_site_adp_type
_atom_site_occupancy
_atom_site_site_symmetry_order
_atom_site_calc_flag
_atom_site_refinement_flags_posn
_atom_site_refinement_flags_adp
Ru1 Ru 0.39079(2) 0.84539(2) 0.32006(2) 0.01150(6) Uani 1 1 d . .
N1 N 0.52396(17) 0.74286(11) 0.23700(11) 0.0145(3) Uani 1 1 d . .
C1 C 0.4763(2) 0.66361(14) 0.21456(15) 0.0192(4) Uani 1 1 d . .
H1A H 0.3725 0.6528 0.2373 0.023 Uiso 1 1 calc R U
C2 C 0.5714(2) 0.59759(15) 0.16013(16) 0.0230(4) Uani 1 1 d . .
H2A H 0.5326 0.5449 0.1428 0.028 Uiso 1 1 calc R U
C3 C 0.7252(2) 0.60965(15) 0.13110(16) 0.0225(4) Uani 1 1 d . .
H3A H 0.7939 0.5637 0.0960 0.027 Uiso 1 1 calc R U
C4 C 0.7758(2) 0.68999(14) 0.15440(15) 0.0185(4) Uani 1 1 d . .
H4A H 0.8805 0.6988 0.1365 0.022 Uiso 1 1 calc R U
C5 C 0.6733(2) 0.75812(13) 0.20408(13) 0.0146(4) Uani 1 1 d . .
C6 C 0.7093(2) 0.85370(13) 0.21977(13) 0.0143(3) Uani 1 1 d . .
C7 C 0.5868(2) 0.91172(14) 0.27178(13) 0.0142(3) Uani 1 1 d . .
C8 C 0.6149(2) 1.00860(13) 0.27694(13) 0.0151(4) Uani 1 1 d . .
H8A H 0.5361 1.0499 0.3112 0.018 Uiso 1 1 calc R U
C9 C 0.7548(2) 1.04567(14) 0.23321(14) 0.0171(4) Uani 1 1 d . .
C10 C 0.8744(2) 0.98487(14) 0.18567(14) 0.0172(4) Uani 1 1 d . .
H10A H 0.9709 1.0089 0.1583 0.021 Uiso 1 1 calc R U
C11 C 0.8512(2) 0.88943(14) 0.17881(14) 0.0162(4) Uani 1 1 d . .
H11A H 0.9318 0.8481 0.1462 0.019 Uiso 1 1 calc R U
S1 S 0.78372(6) 1.16921(3) 0.24132(4) 0.02043(11) Uani 1 1 d . .
C12 C 0.7412(2) 1.24602(14) 0.12232(15) 0.0209(4) Uani 1 1 d . .
C13 C 0.5787(3) 1.23917(17) 0.11780(18) 0.0305(5) Uani 1 1 d . .
H13A H 0.5096 1.2603 0.1769 0.046 Uiso 1 1 calc R U
H13B H 0.5653 1.1699 0.1169 0.046 Uiso 1 1 calc R U
H13C H 0.5567 1.2829 0.0566 0.046 Uiso 1 1 calc R U
C14 C 0.7652(3) 1.35248(16) 0.12748(18) 0.0325(5) Uani 1 1 d . .
H14A H 0.7480 1.3982 0.0661 0.049 Uiso 1 1 calc R U
H14B H 0.8689 1.3542 0.1336 0.049 Uiso 1 1 calc R U
H14C H 0.6942 1.3733 0.1860 0.049 Uiso 1 1 calc R U
C15 C 0.8521(2) 1.21302(15) 0.03179(16) 0.0253(4) Uani 1 1 d . .
H15A H 0.8305 1.2553 -0.0302 0.038 Uiso 1 1 calc R U
H15B H 0.8419 1.1430 0.0317 0.038 Uiso 1 1 calc R U
H15C H 0.9554 1.2196 0.0356 0.038 Uiso 1 1 calc R U
N2 N 0.44329(17) 0.75557(11) 0.44868(11) 0.0141(3) Uani 1 1 d . .
N3 N 0.20774(17) 0.75437(11) 0.37408(12) 0.0146(3) Uani 1 1 d . .
C16 C 0.5665(2) 0.75994(15) 0.48417(15) 0.0193(4) Uani 1 1 d . .
H16A H 0.6336 0.8090 0.4491 0.023 Uiso 1 1 calc R U
C17 C 0.5992(2) 0.69648(16) 0.56876(16) 0.0235(4) Uani 1 1 d . .
H17A H 0.6862 0.7026 0.5917 0.028 Uiso 1 1 calc R U
C18 C 0.5037(2) 0.62386(16) 0.61961(16) 0.0260(4) Uani 1 1 d . .
H18A H 0.5258 0.5780 0.6768 0.031 Uiso 1 1 calc R U
C19 C 0.3755(2) 0.61893(16) 0.58611(16) 0.0241(4) Uani 1 1 d . .
H19A H 0.3076 0.5703 0.6208 0.029 Uiso 1 1 calc R U
C20 C 0.3468(2) 0.68609(14) 0.50075(14) 0.0166(4) Uani 1 1 d . .
C21 C 0.2124(2) 0.68701(14) 0.46013(14) 0.0161(4) Uani 1 1 d . .
C22 C 0.0976(2) 0.62472(14) 0.50527(15) 0.0200(4) Uani 1 1 d . .
H22A H 0.1009 0.5796 0.5668 0.024 Uiso 1 1 calc R U
C23 C -0.0215(2) 0.62938(14) 0.45928(16) 0.0210(4) Uani 1 1 d . .
H23A H -0.1008 0.5874 0.4890 0.025 Uiso 1 1 calc R U
C24 C -0.0241(2) 0.69566(15) 0.36979(15) 0.0202(4) Uani 1 1 d . .
H24A H -0.1032 0.6986 0.3360 0.024 Uiso 1 1 calc R U
C25 C 0.0910(2) 0.75755(14) 0.33053(14) 0.0172(4) Uani 1 1 d . .
H25A H 0.0875 0.8045 0.2701 0.021 Uiso 1 1 calc R U
N4 N 0.32045(17) 0.94047(11) 0.20196(11) 0.0136(3) Uani 1 1 d . .
N5 N 0.27386(17) 0.95942(11) 0.38889(12) 0.0142(3) Uani 1 1 d . .
C26 C 0.3455(2) 0.92476(14) 0.10668(14) 0.0177(4) Uani 1 1 d . .
H26A H 0.3863 0.8603 0.0931 0.021 Uiso 1 1 calc R U
C27 C 0.3140(2) 0.99879(15) 0.02834(14) 0.0200(4) Uani 1 1 d . .
H27A H 0.3315 0.9850 -0.0376 0.024 Uiso 1 1 calc R U
C28 C 0.2565(2) 1.09346(15) 0.04719(15) 0.0205(4) Uani 1 1 d . .
H28A H 0.2382 1.1461 -0.0062 0.025 Uiso 1 1 calc R U
C29 C 0.2261(2) 1.11041(14) 0.14446(15) 0.0182(4) Uani 1 1 d . .
H29A H 0.1853 1.1745 0.1590 0.022 Uiso 1 1 calc R U
C30 C 0.2563(2) 1.03206(13) 0.22089(14) 0.0147(4) Uani 1 1 d . .
C31 C 0.2222(2) 1.04098(13) 0.32703(14) 0.0149(4) Uani 1 1 d . .
C32 C 0.1401(2) 1.12378(14) 0.36298(15) 0.0192(4) Uani 1 1 d . .
H32A H 0.1047 1.1793 0.3182 0.023 Uiso 1 1 calc R U
C33 C 0.1106(2) 1.12428(15) 0.46493(16) 0.0223(4) Uani 1 1 d . .
H33A H 0.0542 1.1800 0.4912 0.027 Uiso 1 1 calc R U
C34 C 0.1646(2) 1.04222(16) 0.52819(15) 0.0220(4) Uani 1 1 d . .
H34A H 0.1464 1.0413 0.5983 0.026 Uiso 1 1 calc R U
C35 C 0.2450(2) 0.96190(15) 0.48808(14) 0.0183(4) Uani 1 1 d . .
H35A H 0.2815 0.9061 0.5320 0.022 Uiso 1 1 calc R U
P1 P 0.14564(6) 0.47112(4) 0.20673(4) 0.02734(13) Uani 1 1 d . .
F10 F 0.31893(18) 0.44822(14) 0.15743(16) 0.0584(5) Uani 1 1 d . .
F11 F 0.16073(19) 0.58830(11) 0.17024(12) 0.0461(4) Uani 1 1 d . .
F12 F 0.0980(2) 0.46771(17) 0.10609(13) 0.0635(5) Uani 1 1 d . .
F13 F 0.1292(2) 0.35538(12) 0.24768(19) 0.0756(7) Uani 1 1 d . .
F14 F 0.19035(18) 0.47864(14) 0.30921(12) 0.0522(4) Uani 1 1 d . .
F15 F -0.02825(16) 0.49503(12) 0.25919(11) 0.0432(4) Uani 1 1 d . .

loop_
_atom_site_aniso_label
_atom_site_aniso_U_11
_atom_site_aniso_U_22
_atom_site_aniso_U_33
_atom_site_aniso_U_23
_atom_site_aniso_U_13
_atom_site_aniso_U_12
Ru1 0.01367(8) 0.00948(8) 0.01057(8) 0.00070(5) -0.00230(5) -0.00314(5)
N1 0.0171(7) 0.0109(7) 0.0141(7) 0.0011(6) -0.0035(6) -0.0018(6)
C1 0.0220(9) 0.0136(9) 0.0223(10) -0.0011(7) -0.0050(8) -0.0061(7)
C2 0.0291(11) 0.0132(9) 0.0279(11) -0.0053(8) -0.0060(9) -0.0043(8)
C3 0.0274(10) 0.0133(9) 0.0244(10) -0.0041(8) -0.0014(8) -0.0003(8)
C4 0.0198(9) 0.0139(9) 0.0198(9) 0.0006(7) -0.0032(7) -0.0025(7)
C5 0.0189(9) 0.0133(8) 0.0104(8) 0.0031(7) -0.0044(7) -0.0033(7)
C6 0.0194(9) 0.0131(8) 0.0101(8) 0.0024(6) -0.0053(7) -0.0035(7)
C7 0.0178(9) 0.0149(9) 0.0097(8) 0.0023(7) -0.0049(7) -0.0041(7)
C8 0.0186(9) 0.0139(9) 0.0132(9) -0.0012(7) -0.0045(7) -0.0026(7)
C9 0.0241(10) 0.0144(9) 0.0142(9) 0.0006(7) -0.0074(7) -0.0055(7)
C10 0.0169(9) 0.0186(9) 0.0161(9) 0.0005(7) -0.0040(7) -0.0069(7)
C11 0.0166(9) 0.0163(9) 0.0150(9) -0.0002(7) -0.0049(7) -0.0011(7)
S1 0.0289(2) 0.0151(2) 0.0194(2) -0.00222(17) -0.00550(18) -0.01005(18)
C12 0.0271(10) 0.0137(9) 0.0198(10) 0.0008(7) -0.0037(8) -0.0043(7)
C13 0.0278(11) 0.0264(11) 0.0349(12) -0.0012(9) -0.0081(9) 0.0000(9)
C14 0.0507(14) 0.0147(10) 0.0301(12) -0.0014(9) -0.0044(10) -0.0090(9)
C15 0.0313(11) 0.0201(10) 0.0208(10) -0.0004(8) -0.0014(8) -0.0028(8)
N2 0.0158(7) 0.0130(7) 0.0121(7) -0.0005(6) -0.0023(6) -0.0014(6)
N3 0.0163(7) 0.0120(7) 0.0143(7) -0.0014(6) -0.0017(6) -0.0022(6)
C16 0.0177(9) 0.0204(9) 0.0184(9) 0.0005(7) -0.0031(7) -0.0049(7)
C17 0.0203(10) 0.0282(11) 0.0212(10) -0.0003(8) -0.0073(8) -0.0020(8)
C18 0.0281(11) 0.0266(11) 0.0190(10) 0.0073(8) -0.0077(8) -0.0013(8)
C19 0.0245(10) 0.0218(10) 0.0216(10) 0.0071(8) -0.0046(8) -0.0063(8)
C20 0.0186(9) 0.0132(9) 0.0158(9) 0.0005(7) -0.0027(7) -0.0016(7)
C21 0.0184(9) 0.0118(8) 0.0167(9) -0.0023(7) -0.0016(7) -0.0012(7)
C22 0.0232(10) 0.0138(9) 0.0204(10) 0.0012(7) -0.0026(8) -0.0039(7)
C23 0.0198(9) 0.0143(9) 0.0277(11) -0.0028(8) -0.0008(8) -0.0069(7)
C24 0.0184(9) 0.0199(9) 0.0237(10) -0.0067(8) -0.0047(8) -0.0029(7)
C25 0.0186(9) 0.0166(9) 0.0162(9) -0.0023(7) -0.0040(7) -0.0018(7)
N4 0.0156(7) 0.0126(7) 0.0128(7) 0.0007(6) -0.0039(6) -0.0054(6)
N5 0.0138(7) 0.0135(7) 0.0146(8) -0.0005(6) -0.0028(6) -0.0033(6)
C26 0.0211(9) 0.0173(9) 0.0156(9) -0.0037(7) -0.0044(7) -0.0032(7)
C27 0.0217(10) 0.0243(10) 0.0141(9) -0.0023(8) -0.0035(7) -0.0052(8)
C28 0.0216(10) 0.0205(10) 0.0176(9) 0.0036(8) -0.0063(8) -0.0040(8)
C29 0.0193(9) 0.0152(9) 0.0196(9) -0.0003(7) -0.0047(7) -0.0035(7)
C30 0.0141(8) 0.0139(9) 0.0162(9) -0.0008(7) -0.0030(7) -0.0052(7)
C31 0.0156(8) 0.0132(8) 0.0157(9) -0.0004(7) -0.0036(7) -0.0045(7)
C32 0.0230(9) 0.0157(9) 0.0195(9) -0.0020(7) -0.0067(8) -0.0022(7)
C33 0.0253(10) 0.0192(10) 0.0230(10) -0.0086(8) -0.0035(8) -0.0008(8)
C34 0.0251(10) 0.0257(10) 0.0166(9) -0.0066(8) -0.0046(8) -0.0028(8)
C35 0.0213(9) 0.0197(9) 0.0135(9) -0.0003(7) -0.0044(7) -0.0043(7)
P1 0.0260(3) 0.0222(3) 0.0322(3) 0.0007(2) -0.0060(2) -0.0066(2)
F10 0.0308(8) 0.0584(11) 0.0847(13) -0.0298(10) 0.0054(8) -0.0065(7)
F11 0.0566(9) 0.0279(7) 0.0514(9) 0.0069(6) -0.0151(7) -0.0126(7)
F12 0.0614(11) 0.1022(15) 0.0392(9) -0.0275(9) -0.0032(8) -0.0402(11)
F13 0.0695(12) 0.0230(8) 0.1221(19) 0.0041(10) -0.0095(12) -0.0120(8)
F14 0.0466(9) 0.0694(11) 0.0411(9) 0.0014(8) -0.0247(7) 0.0014(8)
F15 0.0285(7) 0.0583(9) 0.0343(8) 0.0083(7) -0.0063(6) -0.0031(6)

loop_
_atom_type_symbol
_atom_type_description
_atom_type_scat_dispersion_real
_atom_type_scat_dispersion_imag
_atom_type_scat_source
C C 0.0181 0.0091 'International Tables Vol C Tables 4.2.6.8 and 6.1.1.4'
H H 0.0000 0.0000 'International Tables Vol C Tables 4.2.6.8 and 6.1.1.4'
N N 0.0311 0.0180 'International Tables Vol C Tables 4.2.6.8 and 6.1.1.4'
F F 0.0727 0.0534 'International Tables Vol C Tables 4.2.6.8 and 6.1.1.4'
P P 0.2955 0.4335 'International Tables Vol C Tables 4.2.6.8 and 6.1.1.4'
S S 0.3331 0.5567 'International Tables Vol C Tables 4.2.6.8 and 6.1.1.4'
Ru Ru 0.0552 3.2960 'International Tables Vol C Tables 4.2.6.8 and 6.1.1.4'

loop_
_geom_angle_atom_site_label_1
_geom_angle_atom_site_label_2
_geom_angle_atom_site_label_3
_geom_angle
C7 Ru1 N5 94.43(7)
C7 Ru1 N4 86.41(6)
N5 Ru1 N4 78.92(6)
C7 Ru1 N2 96.56(6)
N5 Ru1 N2 95.92(6)
N4 Ru1 N2 174.26(6)
C7 Ru1 N1 79.75(7)
N5 Ru1 N1 172.97(6)
N4 Ru1 N1 96.66(6)
N2 Ru1 N1 88.71(6)
C7 Ru1 N3 170.93(7)
N5 Ru1 N3 92.87(6)
N4 Ru1 N3 100.28(6)
N2 Ru1 N3 77.32(6)
N1 Ru1 N3 93.31(6)
C1 N1 C5 118.25(16)
C1 N1 Ru1 126.11(13)
C5 N1 Ru1 115.63(12)
N1 C1 C2 123.12(18)
N1 C1 H1A 118.4
C2 C1 H1A 118.4
C1 C2 C3 118.82(19)
C1 C2 H2A 120.6
C3 C2 H2A 120.6
C4 C3 C2 118.61(19)
C4 C3 H3A 120.7
C2 C3 H3A 120.7
C3 C4 C5 120.13(18)
C3 C4 H4A 119.9
C5 C4 H4A 119.9
N1 C5 C4 120.83(17)
N1 C5 C6 113.83(16)
C4 C5 C6 125.20(17)
C11 C6 C7 121.82(17)
C11 C6 C5 122.38(17)
C7 C6 C5 115.58(16)
C8 C7 C6 116.22(16)
C8 C7 Ru1 129.26(14)
C6 C7 Ru1 114.38(13)
C9 C8 C7 122.06(17)
C9 C8 H8A 119.0
C7 C8 H8A 119.0
C8 C9 C10 120.01(17)
C8 C9 S1 120.18(15)
C10 C9 S1 119.79(14)
C11 C10 C9 119.60(17)
C11 C10 H10A 120.2
C9 C10 H10A 120.2
C10 C11 C6 120.23(17)
C10 C11 H11A 119.9
C6 C11 H11A 119.9
C9 S1 C12 102.95(9)
C15 C12 C13 111.02(18)
C15 C12 C14 109.68(17)
C13 C12 C14 111.07(18)
C15 C12 S1 110.29(14)
C13 C12 S1 110.63(14)
C14 C12 S1 103.93(14)
C12 C13 H13A 109.5
C12 C13 H13B 109.5
H13A C13 H13B 109.5
C12 C13 H13C 109.5
H13A C13 H13C 109.5
H13B C13 H13C 109.5
C12 C14 H14A 109.5
C12 C14 H14B 109.5
H14A C14 H14B 109.5
C12 C14 H14C 109.5
H14A C14 H14C 109.5
H14B C14 H14C 109.5
C12 C15 H15A 109.5
C12 C15 H15B 109.5
H15A C15 H15B 109.5
C12 C15 H15C 109.5
H15A C15 H15C 109.5
H15B C15 H15C 109.5
C16 N2 C20 117.75(16)
C16 N2 Ru1 125.14(12)
C20 N2 Ru1 117.10(12)
C25 N3 C21 118.26(16)
C25 N3 Ru1 126.13(12)
C21 N3 Ru1 115.61(12)
N2 C16 C17 123.11(18)
N2 C16 H16A 118.4
C17 C16 H16A 118.4
C16 C17 C18 119.02(19)
C16 C17 H17A 120.5
C18 C17 H17A 120.5
C17 C18 C19 119.07(19)
C17 C18 H18A 120.5
C19 C18 H18A 120.5
C18 C19 C20 119.47(18)
C18 C19 H19A 120.3
C20 C19 H19A 120.3
N2 C20 C19 121.53(17)
N2 C20 C21 115.22(16)
C19 C20 C21 123.24(17)
N3 C21 C22 121.57(17)
N3 C21 C20 114.69(16)
C22 C21 C20 123.74(17)
C23 C22 C21 119.15(18)
C23 C22 H22A 120.4
C21 C22 H22A 120.4
C24 C23 C22 119.41(17)
C24 C23 H23A 120.3
C22 C23 H23A 120.3
C23 C24 C25 118.55(18)
C23 C24 H24A 120.7
C25 C24 H24A 120.7
N3 C25 C24 123.00(18)
N3 C25 H25A 118.5
C24 C25 H25A 118.5
C26 N4 C30 117.97(16)
C26 N4 Ru1 126.49(13)
C30 N4 Ru1 115.16(12)
C35 N5 C31 117.65(16)
C35 N5 Ru1 126.61(13)
C31 N5 Ru1 115.74(12)
N4 C26 C27 122.54(18)
N4 C26 H26A 118.7
C27 C26 H26A 118.7
C26 C27 C28 119.12(18)
C26 C27 H27A 120.4
C28 C27 H27A 120.4
C29 C28 C27 119.28(18)
C29 C28 H28A 120.4
C27 C28 H28A 120.4
C28 C29 C30 118.98(18)
C28 C29 H29A 120.5
C30 C29 H29A 120.5
N4 C30 C29 121.95(17)
N4 C30 C31 114.78(16)
C29 C30 C31 123.27(17)
N5 C31 C32 122.29(17)
N5 C31 C30 114.37(16)
C32 C31 C30 123.30(17)
C33 C32 C31 119.06(18)
C33 C32 H32A 120.5
C31 C32 H32A 120.5
C32 C33 C34 119.02(18)
C32 C33 H33A 120.5
C34 C33 H33A 120.5
C35 C34 C33 119.26(18)
C35 C34 H34A 120.4
C33 C34 H34A 120.4
N5 C35 C34 122.71(18)
N5 C35 H35A 118.6
C34 C35 H35A 118.6
F12 P1 F10 91.76(11)
F12 P1 F13 92.22(13)
F10 P1 F13 90.99(11)
F12 P1 F11 89.91(10)
F10 P1 F11 90.02(10)
F13 P1 F11 177.62(12)
F12 P1 F15 89.81(9)
F10 P1 F15 178.40(10)
F13 P1 F15 89.27(10)
F11 P1 F15 89.66(9)
F12 P1 F14 177.82(11)
F10 P1 F14 89.61(10)
F13 P1 F14 89.45(12)
F11 P1 F14 88.40(9)
F15 P1 F14 88.81(9)

loop_
_geom_bond_atom_site_label_1
_geom_bond_atom_site_label_2
_geom_bond_distance
Ru1 C7 2.0326(18)
Ru1 N5 2.0464(16)
Ru1 N4 2.0490(15)
Ru1 N2 2.0696(15)
Ru1 N1 2.0821(16)
Ru1 N3 2.1282(15)
N1 C1 1.351(3)
N1 C5 1.366(2)
C1 C2 1.380(3)
C1 H1A 0.9500
C2 C3 1.393(3)
C2 H2A 0.9500
C3 C4 1.384(3)
C3 H3A 0.9500
C4 C5 1.396(3)
C4 H4A 0.9500
C5 C6 1.472(3)
C6 C11 1.400(3)
C6 C7 1.420(3)
C7 C8 1.412(3)
C8 C9 1.396(3)
C8 H8A 0.9500
C9 C10 1.400(3)
C9 S1 1.7865(19)
C10 C11 1.385(3)
C10 H10A 0.9500
C11 H11A 0.9500
S1 C12 1.864(2)
C12 C15 1.524(3)
C12 C13 1.524(3)
C12 C14 1.530(3)
C13 H13A 0.9800
C13 H13B 0.9800
C13 H13C 0.9800
C14 H14A 0.9800
C14 H14B 0.9800
C14 H14C 0.9800
C15 H15A 0.9800
C15 H15B 0.9800
C15 H15C 0.9800
N2 C16 1.355(3)
N2 C20 1.361(2)
N3 C25 1.347(2)
N3 C21 1.356(2)
C16 C17 1.379(3)
C16 H16A 0.9500
C17 C18 1.382(3)
C17 H17A 0.9500
C18 C19 1.383(3)
C18 H18A 0.9500
C19 C20 1.398(3)
C19 H19A 0.9500
C20 C21 1.476(3)
C21 C22 1.393(3)
C22 C23 1.385(3)
C22 H22A 0.9500
C23 C24 1.382(3)
C23 H23A 0.9500
C24 C25 1.383(3)
C24 H24A 0.9500
C25 H25A 0.9500
N4 C26 1.352(2)
N4 C30 1.362(2)
N5 C35 1.352(2)
N5 C31 1.364(2)
C26 C27 1.381(3)
C26 H26A 0.9500
C27 C28 1.386(3)
C27 H27A 0.9500
C28 C29 1.381(3)
C28 H28A 0.9500
C29 C30 1.393(3)
C29 H29A 0.9500
C30 C31 1.466(3)
C31 C32 1.388(3)
C32 C33 1.384(3)
C32 H32A 0.9500
C33 C34 1.387(3)
C33 H33A 0.9500
C34 C35 1.380(3)
C34 H34A 0.9500
C35 H35A 0.9500
P1 F12 1.5825(17)
P1 F10 1.5850(16)
P1 F13 1.5859(16)
P1 F11 1.5966(15)
P1 F15 1.6026(15)
P1 F14 1.6096(17)
